data_7003760
loop_
_publ_author_name
'Chantler, Victoria L.'
'Chatwin, Sarah L.'
'Jazzar, Rodolphe F. R.'
'Mahon, Mary F.'
'Saker, Olly'
'Whittlesey, Michael K.'

_publ_section_title
;
 Stoichiometric and catalytic reactivity of the N-heterocyclic carbene
 ruthenium hydride complexes [Ru(NHC)(L)(CO)HCl] and
 [Ru(NHC)(L)(CO)H(\h2-BH4)] (L = NHC, PPh3)
;
_journal_issue 19
_journal_name_full 'Dalton Transactions'
_journal_page_first 2603
_journal_page_last 2614
_journal_paper_doi 10.1039/b719373d
_journal_year 2008
_chemical_formula_sum 'C56 H73 Cl N4 O2 Ru'
_chemical_formula_weight 970.70
_chemical_name_systematic
;
?
;
_space_group_IT_number 15
_symmetry_cell_setting monoclinic
_symmetry_space_group_name_Hall '-C 2yc'
_symmetry_space_group_name_H-M 'C 1 2/c 1'
_atom_sites_solution_hydrogens geom
_atom_sites_solution_primary direct
_atom_sites_solution_secondary difmap
_audit_creation_method SHELXL-97
_cell_angle_alpha 90.00
_cell_angle_beta 90.646(1)
_cell_angle_gamma 90.00
_cell_formula_units_Z 8
_cell_length_a 19.8060(2)
_cell_length_b 15.1130(2)
_cell_length_c 35.3110(4)
_cell_measurement_reflns_used 105938
_cell_measurement_temperature 150(2)
_cell_measurement_theta_max 27.485
_cell_measurement_theta_min 1.018
_cell_volume 10568.9(2)
_computing_cell_refinement 'HKL Scalepack (Otwinowski & Minor 1997)'
_computing_data_reduction 'Denzo & Scalepack (Otwinowski & Minor, 1997)'
_computing_molecular_graphics 'ORTEX (P.McArdle, 1995)'
_computing_publication_material 'SHELXL-97/2 (Sheldrick,1997)'
_computing_structure_refinement 'SHELXL-97 (Sheldrick, 1997)'
_computing_structure_solution 'SHELXS-97 (Sheldrick, 1990)'
_diffrn_ambient_temperature 150(2)
_diffrn_measured_fraction_theta_full 0.974
_diffrn_measured_fraction_theta_max 0.974
_diffrn_measurement_device_type KappaCCD
_diffrn_measurement_method KappaCCD
_diffrn_radiation_monochromator graphite
_diffrn_radiation_source 'fine-focus sealed tube'
_diffrn_radiation_type MoK\a
_diffrn_radiation_wavelength 0.71073
_diffrn_reflns_av_R_equivalents 0.0658
_diffrn_reflns_av_sigmaI/netI 0.0556
_diffrn_reflns_limit_h_max 25
_diffrn_reflns_limit_h_min -25
_diffrn_reflns_limit_k_max 19
_diffrn_reflns_limit_k_min -19
_diffrn_reflns_limit_l_max 45
_diffrn_reflns_limit_l_min -45
_diffrn_reflns_number 54374
_diffrn_reflns_theta_full 27.59
_diffrn_reflns_theta_max 27.59
_diffrn_reflns_theta_min 3.55
_exptl_absorpt_coefficient_mu 0.390
_exptl_absorpt_correction_T_max 0.93
_exptl_absorpt_correction_T_min 0.81
_exptl_absorpt_correction_type multi-scan
_exptl_absorpt_process_details
;
?
;
_exptl_crystal_colour Colourless
_exptl_crystal_density_diffrn 1.220
_exptl_crystal_density_method 'not measured'
_exptl_crystal_description Block
_exptl_crystal_F_000 4112
_exptl_crystal_size_max 0.20
_exptl_crystal_size_mid 0.15
_exptl_crystal_size_min 0.15
_refine_diff_density_max 0.390
_refine_diff_density_min -0.819
_refine_diff_density_rms 0.075
_refine_ls_extinction_method none
_refine_ls_goodness_of_fit_ref 1.026
_refine_ls_hydrogen_treatment mixed
_refine_ls_matrix_type full
_refine_ls_number_parameters 624
_refine_ls_number_reflns 11933
_refine_ls_number_restraints 1
_refine_ls_restrained_S_all 1.026
_refine_ls_R_factor_all 0.0663
_refine_ls_R_factor_gt 0.0412
_refine_ls_shift/su_max 0.002
_refine_ls_shift/su_mean 0.000
_refine_ls_structure_factor_coef Fsqd
_refine_ls_weighting_details 'calc w=1/[\s^2^(Fo^2^)+(0.0392P)^2^+8.4576P] where P=(Fo^2^+2Fc^2^)/3'
_refine_ls_weighting_scheme calc
_refine_ls_wR_factor_gt 0.0871
_refine_ls_wR_factor_ref 0.0956
_reflns_number_gt 8979
_reflns_number_total 11933
_reflns_threshold_expression >2sigma(I)
_cod_data_source_file b719373d.txt
_cod_data_source_block c:\x-ray\helix\h06mkw7\maxus\h06mkw7
_cod_depositor_comments
;
The following automatic conversions were performed:
'_symmetry_cell_setting' value 'Monoclinic' changed to 'monoclinic'
according to '/home/saulius/struct/CIF-dictionaries/cif_core.dic'
dictionary named 'cif_core.dic' version 2.4.1 from
2010-06-29.

'_exptl_absorpt_correction_type' value 'Multi-Scan' changed
to 'multi-scan' according to
'/home/saulius/struct/CIF-dictionaries/cif_core.dic' dictionary named
'cif_core.dic' version 2.4.1 from 2010-06-29.

Automatic conversion script
Id: cif_fix_enum 1527 2010-12-29 10:47:43Z saulius 
;
_cod_original_sg_symbol_H-M C2/c
_cod_database_code 7003760

loop_
_symmetry_equiv_pos_as_xyz
'x, y, z'
'-x, y, -z+1/2'
'x+1/2, y+1/2, z'
'-x+1/2, y+1/2, -z+1/2'
'-x, -y, -z'
'x, -y, z-1/2'
'-x+1/2, -y+1/2, -z'
'x+1/2, -y+1/2, z-1/2'

loop_
_atom_site_label
_atom_site_type_symbol
_atom_site_fract_x
_atom_site_fract_y
_atom_site_fract_z
_atom_site_U_iso_or_equiv
_atom_site_adp_type
_atom_site_occupancy
_atom_site_symmetry_multiplicity
_atom_site_calc_flag
_atom_site_refinement_flags
_atom_site_disorder_assembly
_atom_site_disorder_group
Ru1 Ru 0.734293(9) -0.008416(11) 0.619972(5) 0.02514(6) Uani 1 1 d D . .
Cl1 Cl 0.6741(2) -0.0929(2) 0.57381(9) 0.0400(6) Uani 0.50 1 d P A 2
O1 O 0.8050(4) 0.0810(4) 0.68689(16) 0.0484(15) Uani 0.50 1 d P A 2
O2 O 0.79278(9) 0.12147(12) 0.56027(5) 0.0526(5) Uani 1 1 d . . .
N1 N 0.82250(9) -0.18011(12) 0.63443(5) 0.0311(4) Uani 1 1 d . . .
N2 N 0.85810(9) -0.11361(12) 0.58521(5) 0.0317(4) Uani 1 1 d . . .
N3 N 0.63485(9) 0.15671(11) 0.62241(5) 0.0271(4) Uani 1 1 d . . .
N4 N 0.59603(9) 0.05157(12) 0.65588(5) 0.0320(4) Uani 1 1 d . . .
C1 C 0.7794(11) 0.0518(14) 0.6609(4) 0.033(3) Uani 0.50 1 d P A 2
C2 C 0.77150(12) 0.07394(15) 0.58213(7) 0.0345(5) Uani 1 1 d . A .
C3 C 0.81214(11) -0.10407(14) 0.61389(6) 0.0265(5) Uani 1 1 d . A .
C4 C 0.87047(13) -0.23468(16) 0.61809(7) 0.0427(6) Uani 1 1 d . A .
H4 H 0.8847 -0.2911 0.6270 0.051 Uiso 1 1 calc R . .
C5 C 0.89273(13) -0.19269(16) 0.58751(7) 0.0423(6) Uani 1 1 d . A .
H5 H 0.9261 -0.2133 0.5705 0.051 Uiso 1 1 calc R . .
C6 C 0.79441(12) -0.20793(15) 0.67044(6) 0.0341(5) Uani 1 1 d . A .
C7 C 0.74116(13) -0.26784(15) 0.66975(7) 0.0380(6) Uani 1 1 d . . .
C8 C 0.72022(15) -0.30186(17) 0.70479(7) 0.0479(7) Uani 1 1 d . A .
H8 H 0.6826 -0.3409 0.7056 0.057 Uiso 1 1 calc R . .
C9 C 0.75309(16) -0.27968(18) 0.73783(8) 0.0524(7) Uani 1 1 d . . .
H9 H 0.7388 -0.3044 0.7611 0.063 Uiso 1 1 calc R A .
C10 C 0.80643(15) -0.22209(18) 0.73736(7) 0.0493(7) Uani 1 1 d . A .
H10 H 0.8287 -0.2078 0.7605 0.059 Uiso 1 1 calc R . .
C11 C 0.82903(13) -0.18369(16) 0.70368(7) 0.0389(6) Uani 1 1 d . . .
C12 C 0.70885(15) -0.30129(17) 0.63328(7) 0.0479(7) Uani 1 1 d . A .
H12 H 0.7279 -0.2662 0.6119 0.057 Uiso 1 1 calc R . .
C13 C 0.7279(2) -0.3982(2) 0.62716(10) 0.0929(14) Uani 1 1 d . . .
H13A H 0.7771 -0.4034 0.6257 0.139 Uiso 1 1 calc R A .
H13B H 0.7073 -0.4194 0.6035 0.139 Uiso 1 1 calc R . .
H13C H 0.7116 -0.4338 0.6484 0.139 Uiso 1 1 calc R . .
C14 C 0.63287(16) -0.2885(3) 0.63276(9) 0.0763(10) Uani 1 1 d . . .
H14A H 0.6127 -0.3239 0.6530 0.114 Uiso 1 1 calc R A .
H14B H 0.6144 -0.3074 0.6082 0.114 Uiso 1 1 calc R . .
H14C H 0.6224 -0.2258 0.6368 0.114 Uiso 1 1 calc R . .
C15 C 0.88986(13) -0.12357(19) 0.70313(7) 0.0481(7) Uani 1 1 d . A .
H15 H 0.8866 -0.0865 0.6797 0.058 Uiso 1 1 calc R . .
C16 C 0.95506(15) -0.1787(3) 0.70070(10) 0.0766(11) Uani 1 1 d . . .
H16A H 0.9588 -0.2172 0.7229 0.115 Uiso 1 1 calc R A .
H16B H 0.9941 -0.1389 0.6999 0.115 Uiso 1 1 calc R . .
H16C H 0.9537 -0.2149 0.6777 0.115 Uiso 1 1 calc R . .
C17 C 0.89443(15) -0.0608(2) 0.73723(8) 0.0571(8) Uani 1 1 d . . .
H17A H 0.8524 -0.0270 0.7392 0.086 Uiso 1 1 calc R A .
H17B H 0.9323 -0.0199 0.7339 0.086 Uiso 1 1 calc R . .
H17C H 0.9015 -0.0953 0.7604 0.086 Uiso 1 1 calc R . .
C18 C 0.87981(12) -0.04798(15) 0.55805(7) 0.0359(6) Uani 1 1 d . A .
C19 C 0.92731(13) 0.01464(16) 0.57034(8) 0.0434(6) Uani 1 1 d . . .
C20 C 0.95122(14) 0.07379(18) 0.54329(10) 0.0560(8) Uani 1 1 d . A .
H20 H 0.9831 0.1177 0.5506 0.067 Uiso 1 1 calc R . .
C21 C 0.92954(17) 0.0697(2) 0.50631(10) 0.0634(9) Uani 1 1 d . . .
H21 H 0.9459 0.1115 0.4885 0.076 Uiso 1 1 calc R A .
C22 C 0.88455(16) 0.0060(2) 0.49480(8) 0.0556(8) Uani 1 1 d . A .
H22 H 0.8709 0.0036 0.4690 0.067 Uiso 1 1 calc R . .
C23 C 0.85832(14) -0.05574(17) 0.52037(7) 0.0432(6) Uani 1 1 d . . .
C24 C 0.95470(15) 0.0165(2) 0.61053(9) 0.0563(8) Uani 1 1 d . A .
H24 H 0.9246 -0.0211 0.6264 0.068 Uiso 1 1 calc R . .
C25 C 1.02579(18) -0.0240(3) 0.61216(11) 0.0812(11) Uani 1 1 d . . .
H25A H 1.0242 -0.0845 0.6023 0.122 Uiso 1 1 calc R A .
H25B H 1.0421 -0.0248 0.6385 0.122 Uiso 1 1 calc R . .
H25C H 1.0564 0.0117 0.5968 0.122 Uiso 1 1 calc R . .
C26 C 0.95545(17) 0.1095(2) 0.62765(11) 0.0809(11) Uani 1 1 d . . .
H26A H 0.9868 0.1470 0.6135 0.121 Uiso 1 1 calc R A .
H26B H 0.9701 0.1063 0.6542 0.121 Uiso 1 1 calc R . .
H26C H 0.9100 0.1349 0.6262 0.121 Uiso 1 1 calc R . .
C27 C 0.81266(15) -0.1294(2) 0.50641(7) 0.0527(7) Uani 1 1 d . A .
H27 H 0.7943 -0.1606 0.5290 0.063 Uiso 1 1 calc R . .
C28 C 0.85424(19) -0.1967(2) 0.48359(9) 0.0809(11) Uani 1 1 d . . .
H28A H 0.8730 -0.1675 0.4613 0.121 Uiso 1 1 calc R A .
H28B H 0.8250 -0.2456 0.4755 0.121 Uiso 1 1 calc R . .
H28C H 0.8911 -0.2197 0.4995 0.121 Uiso 1 1 calc R . .
C29 C 0.75280(17) -0.0956(3) 0.48266(9) 0.0767(10) Uani 1 1 d . . .
H29A H 0.7262 -0.0541 0.4978 0.115 Uiso 1 1 calc R A .
H29B H 0.7243 -0.1456 0.4749 0.115 Uiso 1 1 calc R . .
H29C H 0.7696 -0.0653 0.4601 0.115 Uiso 1 1 calc R . .
C30 C 0.64841(10) 0.07073(14) 0.63220(5) 0.0248(4) Uani 1 1 d . A .
C31 C 0.57818(12) 0.18940(16) 0.64030(7) 0.0390(6) Uani 1 1 d . A .
H31 H 0.5600 0.2473 0.6380 0.047 Uiso 1 1 calc R . .
C32 C 0.55419(12) 0.12366(16) 0.66139(7) 0.0424(6) Uani 1 1 d . A .
H32 H 0.5157 0.1259 0.6772 0.051 Uiso 1 1 calc R . .
C33 C 0.66743(12) 0.21101(14) 0.59410(6) 0.0303(5) Uani 1 1 d . A .
C34 C 0.71278(12) 0.27552(15) 0.60609(7) 0.0356(5) Uani 1 1 d . . .
C35 C 0.73863(14) 0.33204(17) 0.57837(8) 0.0472(7) Uani 1 1 d . A .
H35 H 0.7703 0.3765 0.5854 0.057 Uiso 1 1 calc R . .
C36 C 0.71888(16) 0.32413(18) 0.54118(8) 0.0544(8) Uani 1 1 d . . .
H36 H 0.7365 0.3637 0.5229 0.065 Uiso 1 1 calc R A .
C37 C 0.67417(15) 0.25999(18) 0.53011(7) 0.0482(7) Uani 1 1 d . A .
H37 H 0.6617 0.2553 0.5041 0.058 Uiso 1 1 calc R . .
C38 C 0.64627(13) 0.20099(16) 0.55627(6) 0.0379(6) Uani 1 1 d . . .
C39 C 0.73249(13) 0.28767(16) 0.64754(7) 0.0383(6) Uani 1 1 d . A .
H39 H 0.7165 0.2346 0.6618 0.046 Uiso 1 1 calc R . .
C40 C 0.80878(15) 0.2948(2) 0.65347(9) 0.0624(8) Uani 1 1 d . . .
H40A H 0.8310 0.2449 0.6410 0.094 Uiso 1 1 calc R A .
H40B H 0.8194 0.2936 0.6806 0.094 Uiso 1 1 calc R . .
H40C H 0.8249 0.3504 0.6426 0.094 Uiso 1 1 calc R . .
C41 C 0.69691(17) 0.36872(19) 0.66363(8) 0.0610(8) Uani 1 1 d . . .
H41A H 0.7078 0.4208 0.6483 0.091 Uiso 1 1 calc R A .
H41B H 0.7121 0.3785 0.6898 0.091 Uiso 1 1 calc R . .
H41C H 0.6480 0.3590 0.6631 0.091 Uiso 1 1 calc R . .
C42 C 0.59631(14) 0.13062(19) 0.54404(7) 0.0482(7) Uani 1 1 d . A .
H42 H 0.5955 0.0848 0.5644 0.058 Uiso 1 1 calc R . .
C43 C 0.61602(17) 0.0842(2) 0.50747(9) 0.0698(9) Uani 1 1 d . . .
H43A H 0.6134 0.1262 0.4864 0.105 Uiso 1 1 calc R A .
H43B H 0.5851 0.0347 0.5026 0.105 Uiso 1 1 calc R . .
H43C H 0.6623 0.0616 0.5099 0.105 Uiso 1 1 calc R . .
C44 C 0.52530(17) 0.1680(3) 0.54041(12) 0.0935(13) Uani 1 1 d . . .
H44A H 0.5121 0.1944 0.5646 0.140 Uiso 1 1 calc R A .
H44B H 0.4938 0.1204 0.5337 0.140 Uiso 1 1 calc R . .
H44C H 0.5242 0.2134 0.5206 0.140 Uiso 1 1 calc R . .
C45 C 0.57616(12) -0.03308(15) 0.67169(7) 0.0349(5) Uani 1 1 d . A .
C46 C 0.59758(12) -0.05416(15) 0.70835(7) 0.0372(6) Uani 1 1 d . . .
C47 C 0.57431(14) -0.13398(17) 0.72333(7) 0.0476(7) Uani 1 1 d . A .
H47 H 0.5894 -0.1522 0.7478 0.057 Uiso 1 1 calc R . .
C48 C 0.52997(16) -0.18659(18) 0.70327(8) 0.0561(8) Uani 1 1 d . . .
H48 H 0.5152 -0.2409 0.7139 0.067 Uiso 1 1 calc R A .
C49 C 0.50656(15) -0.16159(18) 0.66778(8) 0.0520(7) Uani 1 1 d . A .
H49 H 0.4743 -0.1974 0.6549 0.062 Uiso 1 1 calc R . .
C50 C 0.52993(13) -0.08425(17) 0.65080(7) 0.0436(6) Uani 1 1 d . . .
C51 C 0.64044(13) 0.00798(16) 0.73221(7) 0.0386(6) Uani 1 1 d . A .
H51 H 0.6587 0.0545 0.7150 0.046 Uiso 1 1 calc R . .
C52 C 0.70004(16) -0.0384(2) 0.75076(9) 0.0607(8) Uani 1 1 d . . .
H52A H 0.6836 -0.0825 0.7688 0.091 Uiso 1 1 calc R A .
H52B H 0.7281 0.0051 0.7642 0.091 Uiso 1 1 calc R . .
H52C H 0.7269 -0.0679 0.7313 0.091 Uiso 1 1 calc R . .
C53 C 0.59713(16) 0.0546(2) 0.76200(9) 0.0638(9) Uani 1 1 d . . .
H53A H 0.5772 0.0103 0.7788 0.096 Uiso 1 1 calc R A .
H53B H 0.5611 0.0881 0.7493 0.096 Uiso 1 1 calc R . .
H53C H 0.6255 0.0951 0.7769 0.096 Uiso 1 1 calc R . .
C54 C 0.50425(15) -0.0577(2) 0.61189(9) 0.0596(8) Uani 1 1 d . A .
H54 H 0.5384 -0.0168 0.6007 0.071 Uiso 1 1 calc R . .
C55 C 0.49568(18) -0.1358(2) 0.58465(9) 0.0777(11) Uani 1 1 d . . .
H55A H 0.5364 -0.1726 0.5855 0.117 Uiso 1 1 calc R A .
H55B H 0.4885 -0.1135 0.5588 0.117 Uiso 1 1 calc R . .
H55C H 0.4566 -0.1712 0.5922 0.117 Uiso 1 1 calc R . .
C56 C 0.43701(17) -0.0061(2) 0.61468(13) 0.0883(13) Uani 1 1 d . . .
H56A H 0.4024 -0.0444 0.6256 0.132 Uiso 1 1 calc R A .
H56B H 0.4225 0.0130 0.5893 0.132 Uiso 1 1 calc R . .
H56C H 0.4436 0.0459 0.6309 0.132 Uiso 1 1 calc R . .
Cl1A Cl 0.7906(2) 0.0627(3) 0.67175(10) 0.0365(8) Uani 0.50 1 d P A 1
O1A O 0.6521(3) -0.1128(4) 0.56192(17) 0.0579(16) Uani 0.50 1 d P A 1
C1A C 0.6814(8) -0.0730(9) 0.5838(3) 0.032(2) Uani 0.50 1 d P A 1
H1 H 0.7041(11) -0.0761(13) 0.6503(5) 0.048(7) Uiso 1 1 d D A .

loop_
_atom_site_aniso_label
_atom_site_aniso_U_11
_atom_site_aniso_U_22
_atom_site_aniso_U_33
_atom_site_aniso_U_23
_atom_site_aniso_U_13
_atom_site_aniso_U_12
Ru1 0.02869(11) 0.02345(10) 0.02338(9) 0.00077(7) 0.00487(7) 0.00156(8)
Cl1 0.0428(14) 0.0432(19) 0.034(2) -0.0170(11) -0.0056(13) -0.0021(12)
O1 0.051(3) 0.054(3) 0.040(4) -0.014(3) -0.008(3) 0.002(2)
O2 0.0538(12) 0.0457(11) 0.0591(12) 0.0227(9) 0.0294(10) 0.0157(9)
N1 0.0349(11) 0.0268(10) 0.0316(10) 0.0004(8) 0.0046(8) 0.0049(8)
N2 0.0347(11) 0.0263(10) 0.0342(10) -0.0026(8) 0.0085(8) 0.0028(8)
N3 0.0271(10) 0.0257(9) 0.0287(9) 0.0035(7) 0.0045(8) 0.0030(8)
N4 0.0290(10) 0.0294(10) 0.0378(11) 0.0075(8) 0.0076(8) 0.0004(8)
C1 0.022(6) 0.040(7) 0.036(8) 0.011(6) -0.004(5) 0.006(4)
C2 0.0345(14) 0.0321(12) 0.0368(13) 0.0001(10) 0.0051(11) 0.0075(11)
C3 0.0278(12) 0.0255(11) 0.0260(11) -0.0043(8) -0.0004(9) -0.0023(9)
C4 0.0488(16) 0.0300(13) 0.0494(15) 0.0010(11) 0.0093(12) 0.0136(12)
C5 0.0449(16) 0.0332(13) 0.0490(15) -0.0018(11) 0.0156(12) 0.0117(12)
C6 0.0421(14) 0.0289(12) 0.0316(12) 0.0074(9) 0.0061(10) 0.0102(11)
C7 0.0486(16) 0.0280(12) 0.0376(13) 0.0051(10) 0.0061(11) 0.0034(11)
C8 0.0623(18) 0.0340(14) 0.0476(16) 0.0086(11) 0.0144(13) -0.0012(13)
C9 0.076(2) 0.0431(16) 0.0388(15) 0.0137(12) 0.0142(14) 0.0135(15)
C10 0.0642(19) 0.0503(17) 0.0333(14) 0.0059(11) -0.0029(13) 0.0167(15)
C11 0.0423(15) 0.0387(14) 0.0358(13) 0.0028(10) -0.0010(11) 0.0138(12)
C12 0.0634(19) 0.0374(15) 0.0430(15) 0.0042(11) 0.0086(13) -0.0119(13)
C13 0.173(4) 0.0411(18) 0.065(2) -0.0099(15) 0.006(2) -0.005(2)
C14 0.059(2) 0.110(3) 0.060(2) -0.0046(19) 0.0030(16) -0.033(2)
C15 0.0412(16) 0.0636(18) 0.0394(14) -0.0021(12) -0.0062(12) 0.0057(14)
C16 0.0447(19) 0.108(3) 0.077(2) -0.029(2) -0.0062(16) 0.0176(19)
C17 0.0525(18) 0.065(2) 0.0536(18) -0.0054(14) -0.0153(14) 0.0023(15)
C18 0.0380(14) 0.0307(12) 0.0395(13) 0.0023(10) 0.0172(11) 0.0074(11)
C19 0.0355(14) 0.0370(14) 0.0581(17) -0.0005(12) 0.0176(12) 0.0038(12)
C20 0.0430(17) 0.0408(16) 0.085(2) 0.0063(15) 0.0286(16) -0.0015(13)
C21 0.065(2) 0.0508(18) 0.075(2) 0.0269(16) 0.0383(18) 0.0175(17)
C22 0.064(2) 0.0581(19) 0.0457(16) 0.0137(13) 0.0238(14) 0.0210(17)
C23 0.0507(16) 0.0420(15) 0.0372(14) 0.0002(11) 0.0167(12) 0.0127(13)
C24 0.0469(17) 0.0598(19) 0.0624(19) -0.0063(14) 0.0098(14) -0.0188(15)
C25 0.070(2) 0.080(3) 0.094(3) -0.003(2) -0.018(2) 0.010(2)
C26 0.051(2) 0.089(3) 0.103(3) -0.039(2) 0.0121(19) -0.0131(19)
C27 0.0635(19) 0.0608(18) 0.0339(14) -0.0075(12) 0.0049(13) 0.0055(15)
C28 0.104(3) 0.074(2) 0.065(2) -0.0307(18) 0.015(2) 0.009(2)
C29 0.078(2) 0.109(3) 0.0439(18) -0.0021(18) -0.0034(16) 0.005(2)
C30 0.0242(11) 0.0282(11) 0.0221(10) 0.0019(8) -0.0002(8) -0.0026(9)
C31 0.0333(14) 0.0345(13) 0.0495(15) 0.0064(11) 0.0120(11) 0.0112(11)
C32 0.0313(14) 0.0395(14) 0.0569(16) 0.0111(12) 0.0177(12) 0.0098(11)
C33 0.0349(13) 0.0248(11) 0.0313(12) 0.0090(9) 0.0096(10) 0.0075(10)
C34 0.0415(14) 0.0258(12) 0.0398(13) 0.0041(10) 0.0103(11) 0.0046(11)
C35 0.0581(18) 0.0315(13) 0.0522(16) 0.0088(11) 0.0166(13) -0.0044(13)
C36 0.075(2) 0.0397(15) 0.0495(17) 0.0187(13) 0.0259(15) 0.0069(15)
C37 0.0661(19) 0.0488(16) 0.0299(13) 0.0120(11) 0.0091(12) 0.0177(15)
C38 0.0436(15) 0.0374(13) 0.0326(12) 0.0054(10) 0.0027(11) 0.0115(12)
C39 0.0451(15) 0.0308(12) 0.0390(13) 0.0038(10) 0.0034(11) -0.0040(11)
C40 0.0540(19) 0.063(2) 0.071(2) -0.0039(16) 0.0010(15) -0.0174(16)
C41 0.091(2) 0.0464(17) 0.0455(16) -0.0063(13) 0.0050(16) 0.0094(17)
C42 0.0509(17) 0.0548(17) 0.0387(14) 0.0044(12) -0.0058(12) 0.0053(14)
C43 0.073(2) 0.078(2) 0.059(2) -0.0179(16) -0.0153(17) 0.0088(19)
C44 0.048(2) 0.098(3) 0.134(4) -0.034(3) -0.012(2) 0.015(2)
C45 0.0326(13) 0.0298(12) 0.0424(14) 0.0071(10) 0.0134(11) -0.0002(10)
C46 0.0379(14) 0.0326(13) 0.0415(14) 0.0049(10) 0.0148(11) 0.0026(11)
C47 0.0626(19) 0.0387(14) 0.0419(14) 0.0080(11) 0.0182(13) -0.0047(14)
C48 0.079(2) 0.0366(15) 0.0538(17) 0.0039(13) 0.0315(16) -0.0150(15)
C49 0.0562(18) 0.0453(16) 0.0548(17) -0.0024(13) 0.0169(14) -0.0196(14)
C50 0.0364(15) 0.0444(15) 0.0502(16) 0.0056(12) 0.0103(12) -0.0077(12)
C51 0.0394(14) 0.0366(13) 0.0400(13) 0.0082(10) 0.0098(11) 0.0019(11)
C52 0.063(2) 0.0558(18) 0.063(2) 0.0135(15) -0.0052(16) 0.0085(16)
C53 0.0570(19) 0.065(2) 0.070(2) -0.0203(16) 0.0218(16) -0.0049(16)
C54 0.0483(18) 0.064(2) 0.066(2) 0.0184(16) -0.0074(15) -0.0211(16)
C55 0.071(2) 0.095(3) 0.066(2) 0.0048(19) -0.0209(18) -0.031(2)
C56 0.050(2) 0.079(3) 0.136(4) 0.032(2) -0.017(2) -0.0098(19)
Cl1A 0.035(2) 0.0407(15) 0.033(3) -0.0035(17) -0.0057(16) 0.0048(14)
O1A 0.063(4) 0.061(3) 0.050(4) -0.027(2) -0.005(3) -0.005(3)
C1A 0.036(5) 0.036(6) 0.023(6) -0.010(3) 0.003(4) 0.006(4)

loop_
_atom_type_symbol
_atom_type_description
_atom_type_scat_dispersion_real
_atom_type_scat_dispersion_imag
_atom_type_scat_source
C C 0.0033 0.0016 'International Tables Vol C Tables 4.2.6.8 and 6.1.1.4'
H H 0.0000 0.0000 'International Tables Vol C Tables 4.2.6.8 and 6.1.1.4'
Cl Cl 0.1484 0.1585 'International Tables Vol C Tables 4.2.6.8 and 6.1.1.4'
N N 0.0061 0.0033 'International Tables Vol C Tables 4.2.6.8 and 6.1.1.4'
O O 0.0106 0.0060 'International Tables Vol C Tables 4.2.6.8 and 6.1.1.4'
Ru Ru -1.2594 0.8363 'International Tables Vol C Tables 4.2.6.8 and 6.1.1.4'

loop_
_geom_angle_atom_site_label_1
_geom_angle_atom_site_label_2
_geom_angle_atom_site_label_3
_geom_angle
_geom_angle_site_symmetry_1
_geom_angle_site_symmetry_3
_geom_angle_publ_flag
H1 Ru1 C1A 85.1(10) . . ?
H1 Ru1 C1 88.5(11) . . ?
C1A Ru1 C1 172.9(8) . . ?
H1 Ru1 C2 179.3(9) . . ?
C1A Ru1 C2 94.3(5) . . ?
C1 Ru1 C2 92.1(7) . . ?
H1 Ru1 C3 84.8(9) . . ?
C1A Ru1 C3 88.7(4) . . ?
C1 Ru1 C3 93.8(7) . . ?
C2 Ru1 C3 94.80(8) . . ?
H1 Ru1 C30 85.3(9) . . ?
C1A Ru1 C30 89.4(4) . . ?
C1 Ru1 C30 87.0(7) . . ?
C2 Ru1 C30 95.06(8) . . ?
C3 Ru1 C30 170.07(8) . . ?
H1 Ru1 Cl1 85.8(9) . . ?
C1A Ru1 Cl1 3.2(5) . . ?
C1 Ru1 Cl1 174.3(7) . . ?
C2 Ru1 Cl1 93.57(12) . . ?
C3 Ru1 Cl1 85.65(11) . . ?
C30 Ru1 Cl1 92.60(11) . . ?
H1 Ru1 Cl1A 87.2(9) . . ?
C1A Ru1 Cl1A 171.9(5) . . ?
C1 Ru1 Cl1A 1.5(8) . . ?
C2 Ru1 Cl1A 93.42(14) . . ?
C3 Ru1 Cl1A 92.90(13) . . ?
C30 Ru1 Cl1A 87.65(13) . . ?
Cl1 Ru1 Cl1A 172.96(16) . . ?
C3 N1 C4 112.13(18) . . ?
C3 N1 C6 130.30(18) . . ?
C4 N1 C6 117.47(18) . . ?
C3 N2 C5 112.30(19) . . ?
C3 N2 C18 128.24(18) . . ?
C5 N2 C18 118.76(18) . . ?
C30 N3 C31 112.37(18) . . ?
C30 N3 C33 128.53(17) . . ?
C31 N3 C33 118.79(18) . . ?
C30 N4 C32 112.20(18) . . ?
C30 N4 C45 129.11(19) . . ?
C32 N4 C45 118.33(18) . . ?
O1 C1 Ru1 174(2) . . ?
O2 C2 Ru1 179.8(3) . . ?
N1 C3 N2 101.82(17) . . ?
N1 C3 Ru1 128.32(15) . . ?
N2 C3 Ru1 129.16(15) . . ?
C5 C4 N1 106.7(2) . . ?
C4 C5 N2 107.0(2) . . ?
C7 C6 C11 123.3(2) . . ?
C7 C6 N1 118.0(2) . . ?
C11 C6 N1 117.9(2) . . ?
C6 C7 C8 117.0(2) . . ?
C6 C7 C12 123.0(2) . . ?
C8 C7 C12 119.9(2) . . ?
C9 C8 C7 121.1(3) . . ?
C10 C9 C8 120.3(2) . . ?
C9 C10 C11 121.8(3) . . ?
C10 C11 C6 116.4(2) . . ?
C10 C11 C15 121.5(2) . . ?
C6 C11 C15 122.0(2) . . ?
C14 C12 C7 112.1(2) . . ?
C14 C12 C13 111.6(3) . . ?
C7 C12 C13 109.7(2) . . ?
C11 C15 C17 113.7(2) . . ?
C11 C15 C16 110.2(2) . . ?
C17 C15 C16 109.6(2) . . ?
C23 C18 C19 123.3(2) . . ?
C23 C18 N2 118.9(2) . . ?
C19 C18 N2 117.5(2) . . ?
C20 C19 C18 116.9(3) . . ?
C20 C19 C24 120.6(3) . . ?
C18 C19 C24 122.4(2) . . ?
C21 C20 C19 121.2(3) . . ?
C20 C21 C22 120.6(3) . . ?
C21 C22 C23 121.4(3) . . ?
C18 C23 C22 116.5(3) . . ?
C18 C23 C27 123.1(2) . . ?
C22 C23 C27 120.3(3) . . ?
C19 C24 C26 112.9(3) . . ?
C19 C24 C25 110.3(3) . . ?
C26 C24 C25 110.3(3) . . ?
C23 C27 C29 112.8(3) . . ?
C23 C27 C28 109.6(2) . . ?
C29 C27 C28 110.4(3) . . ?
N3 C30 N4 101.93(17) . . ?
N3 C30 Ru1 129.55(14) . . ?
N4 C30 Ru1 128.12(15) . . ?
C32 C31 N3 106.5(2) . . ?
C31 C32 N4 106.9(2) . . ?
C34 C33 C38 123.4(2) . . ?
C34 C33 N3 118.6(2) . . ?
C38 C33 N3 117.7(2) . . ?
C33 C34 C35 117.1(2) . . ?
C33 C34 C39 122.4(2) . . ?
C35 C34 C39 120.5(2) . . ?
C36 C35 C34 120.9(3) . . ?
C37 C36 C35 120.8(2) . . ?
C36 C37 C38 121.4(2) . . ?
C37 C38 C33 116.3(2) . . ?
C37 C38 C42 121.4(2) . . ?
C33 C38 C42 122.3(2) . . ?
C34 C39 C41 109.9(2) . . ?
C34 C39 C40 112.5(2) . . ?
C41 C39 C40 110.7(2) . . ?
C38 C42 C44 111.4(2) . . ?
C38 C42 C43 113.1(2) . . ?
C44 C42 C43 110.2(3) . . ?
C46 C45 C50 123.5(2) . . ?
C46 C45 N4 118.5(2) . . ?
C50 C45 N4 117.5(2) . . ?
C45 C46 C47 116.8(2) . . ?
C45 C46 C51 122.5(2) . . ?
C47 C46 C51 120.6(2) . . ?
C48 C47 C46 121.0(3) . . ?
C47 C48 C49 120.9(2) . . ?
C48 C49 C50 120.6(3) . . ?
C49 C50 C45 117.0(2) . . ?
C49 C50 C54 120.2(2) . . ?
C45 C50 C54 122.8(2) . . ?
C46 C51 C52 112.5(2) . . ?
C46 C51 C53 110.6(2) . . ?
C52 C51 C53 110.8(2) . . ?
C50 C54 C55 113.6(3) . . ?
C50 C54 C56 110.9(3) . . ?
C55 C54 C56 109.8(3) . . ?
O1A C1A Ru1 177.6(14) . . ?

loop_
_geom_bond_atom_site_label_1
_geom_bond_atom_site_label_2
_geom_bond_distance
_geom_bond_site_symmetry_2
_geom_bond_publ_flag
Ru1 H1 1.601(9) . ?
Ru1 C1A 1.912(10) . ?
Ru1 C1 1.920(11) . ?
Ru1 C2 1.975(2) . ?
Ru1 C3 2.126(2) . ?
Ru1 C30 2.128(2) . ?
Ru1 Cl1 2.379(2) . ?
Ru1 Cl1A 2.387(3) . ?
O1 C1 1.134(11) . ?
O2 C2 1.139(3) . ?
N1 C3 1.373(3) . ?
N1 C4 1.389(3) . ?
N1 C6 1.456(3) . ?
N2 C3 1.377(3) . ?
N2 C5 1.380(3) . ?
N2 C18 1.448(3) . ?
N3 C30 1.370(3) . ?
N3 C31 1.385(3) . ?
N3 C33 1.450(3) . ?
N4 C30 1.371(3) . ?
N4 C32 1.384(3) . ?
N4 C45 1.452(3) . ?
C4 C5 1.332(3) . ?
C6 C7 1.390(3) . ?
C6 C11 1.401(3) . ?
C7 C8 1.407(3) . ?
C7 C12 1.518(4) . ?
C8 C9 1.371(4) . ?
C9 C10 1.369(4) . ?
C10 C11 1.401(3) . ?
C11 C15 1.509(4) . ?
C12 C14 1.517(4) . ?
C12 C13 1.528(4) . ?
C15 C17 1.535(4) . ?
C15 C16 1.540(4) . ?
C18 C23 1.397(3) . ?
C18 C19 1.400(4) . ?
C19 C20 1.395(4) . ?
C19 C24 1.514(4) . ?
C20 C21 1.371(4) . ?
C21 C22 1.371(4) . ?
C22 C23 1.402(4) . ?
C23 C27 1.513(4) . ?
C24 C26 1.530(4) . ?
C24 C25 1.535(4) . ?
C27 C29 1.533(4) . ?
C27 C28 1.541(4) . ?
C31 C32 1.332(3) . ?
C33 C34 1.389(3) . ?
C33 C38 1.404(3) . ?
C34 C35 1.401(3) . ?
C34 C39 1.522(3) . ?
C35 C36 1.371(4) . ?
C36 C37 1.367(4) . ?
C37 C38 1.402(3) . ?
C38 C42 1.512(4) . ?
C39 C41 1.526(3) . ?
C39 C40 1.527(4) . ?
C42 C44 1.520(4) . ?
C42 C43 1.525(4) . ?
C45 C46 1.395(3) . ?
C45 C50 1.402(4) . ?
C46 C47 1.398(3) . ?
C46 C51 1.515(4) . ?
C47 C48 1.375(4) . ?
C48 C49 1.384(4) . ?
C49 C50 1.395(3) . ?
C50 C54 1.514(4) . ?
C51 C52 1.516(4) . ?
C51 C53 1.536(3) . ?
C54 C55 1.530(4) . ?
C54 C56 1.548(5) . ?
O1A C1A 1.133(10) . ?
